data_9015864
loop_
_publ_author_name
'Lucas, S.'
'Groult, D.'
'Nguyen, N.'
'Michel, C.'
'Hervieu, M.'
'Raveau, B.'

_publ_section_title
;
 Pb1-xSr4Fe2O9-d: a layered iron oxide intergrowth of 1201- and
 0201-type structures
 _cod_database_code 1001559
;
_journal_name_full 'Journal of Solid State Chemistry'
_journal_page_first 20
_journal_page_last 30
_journal_paper_doi 10.1006/jssc.1993.1004
_journal_volume 102
_journal_year 1993
_chemical_formula_sum 'Fe2 O9 Pb0.785 Sr4'
_space_group_IT_number 139
_symmetry_space_group_name_Hall '-I 4 2'
_symmetry_space_group_name_H-M 'I 4/m m m'
_cell_angle_alpha 90
_cell_angle_beta 90
_cell_angle_gamma 90
_cell_length_a 3.8349
_cell_length_b 3.8349
_cell_length_c 30.664
_cell_formula_units_Z 2
_cell_volume 450.959
_database_code_amcsd 0013759
_exptl_crystal_density_diffrn 5.662
_cod_duplicate_entry 1001559
_cod_original_formula_sum 'Pb.785 Sr4 Fe2 O9'
_cod_database_code 9015864
_amcsd_formula_title 'Fe2 O9 Pb0.78 Sr4'

loop_
_space_group_symop_operation_xyz
x,y,z
1/2+x,1/2+y,1/2+z
-y,-x,z
1/2-y,1/2-x,1/2+z
y,x,-z
1/2+y,1/2+x,1/2-z
y,-x,-z
1/2+y,1/2-x,1/2-z
-y,x,z
1/2-y,1/2+x,1/2+z
x,-y,z
1/2+x,1/2-y,1/2+z
-x,y,-z
1/2-x,1/2+y,1/2-z
x,y,-z
1/2+x,1/2+y,1/2-z
-x,-y,z
1/2-x,1/2-y,1/2+z
y,x,z
1/2+y,1/2+x,1/2+z
-y,-x,-z
1/2-y,1/2-x,1/2-z
-y,x,-z
1/2-y,1/2+x,1/2-z
y,-x,z
1/2+y,1/2-x,1/2+z
-x,y,z
1/2-x,1/2+y,1/2+z
x,-y,-z
1/2+x,1/2-y,1/2-z
-x,-y,-z
1/2-x,1/2-y,1/2-z

loop_
_atom_site_label
_atom_site_fract_x
_atom_site_fract_y
_atom_site_fract_z
_atom_site_occupancy
Pb1 0.06000 0.00000 0.00000 0.19620
Sr1 0.50000 0.50000 0.08510 1.00000
Sr2 0.50000 0.50000 0.20540 1.00000
Fe1 0.00000 0.00000 0.14990 1.00000
O1 0.00000 0.00000 0.50000 1.00000
O2 0.19200 0.00000 0.06940 0.25000
O3 0.50000 0.00000 0.14410 1.00000
O4 0.00000 0.00000 0.21240 1.00000

loop_
_cod_related_entry_id
_cod_related_entry_database
_cod_related_entry_code
1 AMCSD 0013759
